data_7701804
loop_
_publ_author_name
'Li, Yangjuan'
'Chen, xiuting'
'gong, yu'

_publ_section_title
;
 Synthesis of a Dinuclear Europium (III) Complex through Deprotonation and
 Oxygen-Atom Transfer of Trimethylamine N-Oxide
;
_journal_name_full 'Dalton Transactions'
_journal_paper_doi 10.1039/C9DT04234B
_journal_year 2019
_chemical_formula_sum 'C30 H88 Eu2 N6 O2 Si8'
_chemical_formula_weight 1093.70
_chemical_properties_physical Air-sensitive,Moisture-sensitive
_space_group_crystal_system monoclinic
_space_group_IT_number 14
_space_group_name_Hall '-P 2yn'
_space_group_name_H-M_alt 'P 1 21/n 1'
_atom_sites_solution_hydrogens mixed
_audit_creation_method SHELXL-2013
_audit_update_record
;
2019-07-31 deposited with the CCDC.	2019-11-05 downloaded from the CCDC.
;
_cell_angle_alpha 90
_cell_angle_beta 91.058(2)
_cell_angle_gamma 90
_cell_formula_units_Z 2
_cell_length_a 12.1744(6)
_cell_length_b 10.2370(5)
_cell_length_c 20.9872(12)
_cell_measurement_reflns_used 9972
_cell_measurement_temperature 193(2)
_cell_measurement_theta_max 55.118
_cell_measurement_theta_min 5.199
_cell_volume 2615.2(2)
_computing_cell_refinement 'Bruker SAINT'
_computing_data_collection 'Bruker APEX2'
_computing_data_reduction 'Bruker SAINT'
_computing_molecular_graphics 'Bruker SHELXTL'
_computing_publication_material 'Bruker SHELXTL'
_computing_structure_refinement 'SHELXL-2013 (Sheldrick, 2013)'
_computing_structure_solution 'SHELXS-97 (Sheldrick 2008)'
_diffrn_ambient_temperature 193(2)
_diffrn_measured_fraction_theta_full 0.998
_diffrn_measured_fraction_theta_max 0.998
_diffrn_measurement_device_type 'Bruker APEX-II CCD'
_diffrn_measurement_method '\f and \w scans'
_diffrn_radiation_type MoK\a
_diffrn_radiation_wavelength 0.71073
_diffrn_reflns_av_R_equivalents 0.0404
_diffrn_reflns_av_unetI/netI 0.0297
_diffrn_reflns_Laue_measured_fraction_full 0.998
_diffrn_reflns_Laue_measured_fraction_max 0.998
_diffrn_reflns_limit_h_max 15
_diffrn_reflns_limit_h_min -14
_diffrn_reflns_limit_k_max 12
_diffrn_reflns_limit_k_min -12
_diffrn_reflns_limit_l_max 25
_diffrn_reflns_limit_l_min -25
_diffrn_reflns_number 25544
_diffrn_reflns_point_group_measured_fraction_full 0.998
_diffrn_reflns_point_group_measured_fraction_max 0.998
_diffrn_reflns_theta_full 25.242
_diffrn_reflns_theta_max 25.993
_diffrn_reflns_theta_min 2.764
_exptl_absorpt_coefficient_mu 2.590
_exptl_absorpt_correction_T_max 0.7456
_exptl_absorpt_correction_T_min 0.4515
_exptl_absorpt_correction_type multi-scan
_exptl_absorpt_process_details sadabs
_exptl_crystal_colour yellow
_exptl_crystal_density_diffrn 1.389
_exptl_crystal_description prismatic
_exptl_crystal_F_000 1128
_exptl_crystal_size_max 0.170
_exptl_crystal_size_mid 0.140
_exptl_crystal_size_min 0.100
_refine_diff_density_max 0.517
_refine_diff_density_min -0.556
_refine_diff_density_rms 0.063
_refine_ls_extinction_coef 0.00097(13)
_refine_ls_extinction_expression Fc^*^=kFc[1+0.001xFc^2^\l^3^/sin(2\q)]^-1/4^
_refine_ls_extinction_method SHELXL
_refine_ls_goodness_of_fit_ref 1.079
_refine_ls_hydrogen_treatment mixed
_refine_ls_matrix_type full
_refine_ls_number_parameters 240
_refine_ls_number_reflns 5130
_refine_ls_number_restraints 0
_refine_ls_restrained_S_all 1.079
_refine_ls_R_factor_all 0.0234
_refine_ls_R_factor_gt 0.0197
_refine_ls_shift/su_max 0.002
_refine_ls_shift/su_mean 0.000
_refine_ls_structure_factor_coef Fsqd
_refine_ls_weighting_details 'w=1/[\s^2^(Fo^2^)+(0.0096P)^2^+1.3082P] where P=(Fo^2^+2Fc^2^)/3'
_refine_ls_weighting_scheme calc
_refine_ls_wR_factor_gt 0.0445
_refine_ls_wR_factor_ref 0.0465
_reflns_Friedel_coverage 0.000
_reflns_number_gt 4689
_reflns_number_total 5130
_reflns_threshold_expression 'I > 2\s(I)'
_cod_data_source_file c9dt04234b2.cif
_cod_data_source_block mo_d8v181037_0m
_cod_original_sg_symbol_H-M 'P 21/n'
_cod_database_code 7701804
_shelx_space_group_comment
; 
The symmetry employed for this shelxl refinement is uniquely defined 
by the following loop, which should always be used as a source of 
symmetry information in preference to the above space-group names. 
They are only intended as comments. 
;
_shelx_estimated_absorpt_t_min 0.667
_shelx_estimated_absorpt_t_max 0.782
_shelxl_version_number 2013-4

loop_
_space_group_symop_operation_xyz
'x, y, z'
'-x+1/2, y+1/2, -z+1/2'
'-x, -y, -z'
'x-1/2, -y-1/2, z-1/2'

loop_
_atom_site_label
_atom_site_type_symbol
_atom_site_fract_x
_atom_site_fract_y
_atom_site_fract_z
_atom_site_U_iso_or_equiv
_atom_site_adp_type
_atom_site_occupancy
_atom_site_site_symmetry_order
_atom_site_calc_flag
_atom_site_refinement_flags_posn
_atom_site_refinement_flags_adp
Eu1 Eu 0.58626(2) 0.58649(2) 0.43523(2) 0.02366(5) Uani 1 1 d . .
Si1 Si 0.45140(6) 0.82793(7) 0.34999(3) 0.03336(16) Uani 1 1 d . .
Si2 Si 0.41816(6) 0.55653(7) 0.30071(3) 0.03355(16) Uani 1 1 d . .
Si3 Si 0.79580(5) 0.77426(7) 0.51157(3) 0.02993(15) Uani 1 1 d . .
Si4 Si 0.81775(5) 0.72477(7) 0.37225(3) 0.03143(16) Uani 1 1 d . .
O1 O 0.46499(13) 0.61528(15) 0.51555(8) 0.0293(4) Uani 1 1 d . .
N1 N 0.47681(15) 0.66329(19) 0.35441(9) 0.0284(4) Uani 1 1 d . .
N2 N 0.74792(14) 0.70423(18) 0.44206(9) 0.0252(4) Uani 1 1 d . .
N3 N 0.29534(16) 0.6334(2) 0.56307(10) 0.0334(5) Uani 1 1 d . .
C1 C 0.5185(2) 0.9140(2) 0.41964(14) 0.0415(6) Uani 1 1 d . .
H1A H 0.4876 0.8814 0.4594 0.062 Uiso 1 1 calc R U
H1B H 0.5053 1.0081 0.4161 0.062 Uiso 1 1 calc R U
H1C H 0.5978 0.8972 0.4197 0.062 Uiso 1 1 calc R U
C2 C 0.3011(2) 0.8662(3) 0.35154(16) 0.0503(7) Uani 1 1 d . .
H2A H 0.2648 0.8307 0.3132 0.075 Uiso 1 1 calc R U
H2B H 0.2908 0.9611 0.3528 0.075 Uiso 1 1 calc R U
H2C H 0.2689 0.8268 0.3895 0.075 Uiso 1 1 calc R U
C3 C 0.5076(3) 0.9094(3) 0.27733(15) 0.0540(8) Uani 1 1 d . .
H3A H 0.5838 0.8819 0.2715 0.081 Uiso 1 1 calc R U
H3B H 0.5050 1.0045 0.2828 0.081 Uiso 1 1 calc R U
H3C H 0.4633 0.8845 0.2398 0.081 Uiso 1 1 calc R U
C4 C 0.2680(2) 0.5277(3) 0.31381(14) 0.0512(8) Uani 1 1 d . .
H4A H 0.2459 0.4450 0.2939 0.077 Uiso 1 1 calc R U
H4B H 0.2253 0.5993 0.2948 0.077 Uiso 1 1 calc R U
H4C H 0.2544 0.5237 0.3596 0.077 Uiso 1 1 calc R U
C5 C 0.4321(3) 0.6062(3) 0.21561(13) 0.0512(8) Uani 1 1 d . .
H5A H 0.3852 0.6822 0.2068 0.077 Uiso 1 1 calc R U
H5B H 0.4097 0.5337 0.1878 0.077 Uiso 1 1 calc R U
H5C H 0.5089 0.6289 0.2076 0.077 Uiso 1 1 calc R U
C6 C 0.4895(2) 0.3952(3) 0.30957(14) 0.0423(7) Uani 1 1 d . .
H6A H 0.5679 0.4060 0.3010 0.063 Uiso 1 1 calc R U
H6B H 0.4574 0.3325 0.2792 0.063 Uiso 1 1 calc R U
H6C H 0.4806 0.3626 0.3531 0.063 Uiso 1 1 calc R U
C7 C 0.8309(3) 0.9519(3) 0.50426(16) 0.0550(8) Uani 1 1 d . .
H7A H 0.8908 0.9625 0.4741 0.083 Uiso 1 1 calc R U
H7B H 0.8540 0.9859 0.5461 0.083 Uiso 1 1 calc R U
H7C H 0.7662 1.0002 0.4888 0.083 Uiso 1 1 calc R U
C8 C 0.6875(2) 0.7629(3) 0.57309(12) 0.0389(6) Uani 1 1 d . .
H8A H 0.6244 0.8168 0.5601 0.058 Uiso 1 1 calc R U
H8B H 0.7171 0.7942 0.6141 0.058 Uiso 1 1 calc R U
H8C H 0.6641 0.6718 0.5774 0.058 Uiso 1 1 calc R U
C9 C 0.9206(2) 0.6932(4) 0.54747(14) 0.0554(8) Uani 1 1 d . .
H9A H 0.9036 0.6019 0.5573 0.083 Uiso 1 1 calc R U
H9B H 0.9427 0.7389 0.5867 0.083 Uiso 1 1 calc R U
H9C H 0.9808 0.6965 0.5171 0.083 Uiso 1 1 calc R U
C10 C 0.9661(2) 0.6771(4) 0.37747(15) 0.0568(8) Uani 1 1 d . .
H10A H 1.0048 0.7343 0.4078 0.085 Uiso 1 1 calc R U
H10B H 0.9990 0.6856 0.3354 0.085 Uiso 1 1 calc R U
H10C H 0.9722 0.5863 0.3919 0.085 Uiso 1 1 calc R U
C11 C 0.7536(2) 0.6212(3) 0.30805(13) 0.0439(7) Uani 1 1 d . .
H11A H 0.7552 0.5294 0.3213 0.066 Uiso 1 1 calc R U
H11B H 0.7947 0.6314 0.2687 0.066 Uiso 1 1 calc R U
H11C H 0.6773 0.6486 0.3007 0.066 Uiso 1 1 calc R U
C12 C 0.8142(3) 0.8967(3) 0.34148(15) 0.0511(8) Uani 1 1 d . .
H12A H 0.8357 0.8975 0.2967 0.077 Uiso 1 1 calc R U
H12B H 0.8655 0.9507 0.3666 0.077 Uiso 1 1 calc R U
H12C H 0.7397 0.9318 0.3450 0.077 Uiso 1 1 calc R U
C13 C 0.3907(2) 0.7064(2) 0.53915(14) 0.0347(6) Uani 1 1 d . .
C14 C 0.2183(2) 0.6063(3) 0.50939(15) 0.0439(7) Uani 1 1 d . .
H14A H 0.2575 0.5616 0.4753 0.066 Uiso 1 1 calc R U
H14B H 0.1880 0.6887 0.4931 0.066 Uiso 1 1 calc R U
H14C H 0.1585 0.5506 0.5241 0.066 Uiso 1 1 calc R U
C15 C 0.2376(2) 0.7084(3) 0.61171(14) 0.0492(7) Uani 1 1 d . .
H15A H 0.1749 0.6577 0.6267 0.074 Uiso 1 1 calc R U
H15B H 0.2113 0.7909 0.5933 0.074 Uiso 1 1 calc R U
H15C H 0.2879 0.7266 0.6476 0.074 Uiso 1 1 calc R U
H13A H 0.4208(19) 0.761(2) 0.5778(12) 0.032(7) Uiso 1 1 d . .
H13B H 0.368(2) 0.772(3) 0.5084(13) 0.041(7) Uiso 1 1 d . .

loop_
_atom_site_aniso_label
_atom_site_aniso_U_11
_atom_site_aniso_U_22
_atom_site_aniso_U_33
_atom_site_aniso_U_23
_atom_site_aniso_U_13
_atom_site_aniso_U_12
Eu1 0.01847(7) 0.02798(8) 0.02449(8) 0.00571(5) -0.00048(4) 0.00101(4)
Si1 0.0308(4) 0.0376(4) 0.0316(4) 0.0070(3) -0.0028(3) 0.0062(3)
Si2 0.0307(4) 0.0470(4) 0.0228(3) -0.0013(3) -0.0029(3) 0.0001(3)
Si3 0.0223(3) 0.0377(4) 0.0298(4) -0.0022(3) -0.0001(3) -0.0016(3)
Si4 0.0249(3) 0.0403(4) 0.0292(4) 0.0025(3) 0.0049(3) -0.0003(3)
O1 0.0269(9) 0.0311(9) 0.0300(9) 0.0022(7) 0.0039(7) 0.0028(7)
N1 0.0264(10) 0.0368(11) 0.0221(10) 0.0026(8) -0.0017(8) 0.0032(9)
N2 0.0208(10) 0.0292(10) 0.0257(10) -0.0003(8) -0.0003(8) 0.0004(8)
N3 0.0262(11) 0.0349(11) 0.0391(13) 0.0039(9) 0.0058(9) 0.0037(9)
C1 0.0435(16) 0.0367(14) 0.0444(17) -0.0012(12) 0.0013(13) 0.0053(12)
C2 0.0393(16) 0.0532(17) 0.058(2) 0.0033(15) -0.0047(14) 0.0161(14)
C3 0.057(2) 0.0572(19) 0.0482(19) 0.0221(15) -0.0019(15) 0.0025(15)
C4 0.0351(15) 0.071(2) 0.0469(18) -0.0069(15) -0.0049(13) -0.0059(15)
C5 0.0566(19) 0.071(2) 0.0260(15) 0.0024(13) -0.0076(13) -0.0005(16)
C6 0.0456(16) 0.0451(16) 0.0365(15) -0.0018(12) 0.0070(12) -0.0031(13)
C7 0.063(2) 0.0491(17) 0.053(2) -0.0079(15) 0.0073(16) -0.0208(15)
C8 0.0358(14) 0.0502(16) 0.0309(14) -0.0013(12) 0.0031(11) -0.0038(12)
C9 0.0359(16) 0.087(2) 0.0432(18) -0.0156(16) -0.0118(13) 0.0143(15)
C10 0.0310(15) 0.091(2) 0.0483(19) 0.0020(17) 0.0089(13) 0.0079(16)
C11 0.0461(16) 0.0555(17) 0.0301(15) -0.0053(13) 0.0048(12) 0.0017(14)
C12 0.060(2) 0.0520(18) 0.0421(17) 0.0117(13) 0.0155(14) -0.0081(15)
C13 0.0327(14) 0.0302(13) 0.0414(16) 0.0046(12) 0.0055(11) 0.0043(11)
C14 0.0313(14) 0.0448(16) 0.0554(19) 0.0105(13) -0.0075(13) 0.0037(12)
C15 0.0493(17) 0.0458(16) 0.0532(19) 0.0022(14) 0.0155(14) 0.0136(14)

loop_
_atom_type_symbol
_atom_type_description
_atom_type_scat_dispersion_real
_atom_type_scat_dispersion_imag
_atom_type_scat_source
C C 0.0033 0.0016 'International Tables Vol C Tables 4.2.6.8 and 6.1.1.4'
H H 0.0000 0.0000 'International Tables Vol C Tables 4.2.6.8 and 6.1.1.4'
Eu Eu -0.1578 3.6682 'International Tables Vol C Tables 4.2.6.8 and 6.1.1.4'
N N 0.0061 0.0033 'International Tables Vol C Tables 4.2.6.8 and 6.1.1.4'
O O 0.0106 0.0060 'International Tables Vol C Tables 4.2.6.8 and 6.1.1.4'
Si Si 0.0817 0.0704 'International Tables Vol C Tables 4.2.6.8 and 6.1.1.4'

loop_
_geom_angle_atom_site_label_1
_geom_angle_atom_site_label_2
_geom_angle_atom_site_label_3
_geom_angle
_geom_angle_site_symmetry_1
_geom_angle_site_symmetry_3
N1 Eu1 O1 97.36(6) . .
N1 Eu1 N2 110.62(7) . .
O1 Eu1 N2 116.69(6) . .
N1 Eu1 O1 117.71(6) . 3_666
O1 Eu1 O1 67.39(6) . 3_666
N2 Eu1 O1 130.62(6) . 3_666
N1 Eu1 N3 127.49(7) . 3_666
O1 Eu1 N3 117.08(6) . 3_666
N2 Eu1 N3 88.85(6) . 3_666
O1 Eu1 N3 54.07(6) 3_666 3_666
N1 Eu1 C13 121.32(7) . 3_666
O1 Eu1 C13 93.17(6) . 3_666
N2 Eu1 C13 115.18(7) . 3_666
O1 Eu1 C13 26.26(6) 3_666 3_666
N3 Eu1 C13 28.87(6) 3_666 3_666
N1 Eu1 Si4 92.52(5) . .
O1 Eu1 Si4 141.00(4) . .
N2 Eu1 Si4 26.61(5) . .
O1 Eu1 Si4 137.89(4) 3_666 .
N3 Eu1 Si4 84.62(4) 3_666 .
C13 Eu1 Si4 113.45(5) 3_666 .
N1 Eu1 Si1 25.84(5) . .
O1 Eu1 Si1 88.99(4) . .
N2 Eu1 Si1 93.16(5) . .
O1 Eu1 Si1 135.71(4) 3_666 .
N3 Eu1 Si1 149.53(5) 3_666 .
C13 Eu1 Si1 146.62(6) 3_666 .
Si4 Eu1 Si1 83.761(17) . .
N1 Eu1 Si2 25.36(5) . .
O1 Eu1 Si2 103.46(4) . .
N2 Eu1 Si2 125.85(5) . .
O1 Eu1 Si2 96.90(4) 3_666 .
N3 Eu1 Si2 104.26(5) 3_666 .
C13 Eu1 Si2 96.15(6) 3_666 .
Si4 Eu1 Si2 101.469(17) . .
Si1 Eu1 Si2 51.198(18) . .
N1 Eu1 Si3 123.68(5) . .
O1 Eu1 Si3 93.78(4) . .
N2 Eu1 Si3 23.90(5) . .
O1 Eu1 Si3 117.54(4) 3_666 .
N3 Eu1 Si3 93.85(5) 3_666 .
C13 Eu1 Si3 112.86(5) 3_666 .
Si4 Eu1 Si3 50.503(16) . .
Si1 Eu1 Si3 100.204(17) . .
Si2 Eu1 Si3 145.353(17) . .
N1 Eu1 Eu1 111.19(5) . 3_666
O1 Eu1 Eu1 34.65(4) . 3_666
N2 Eu1 Eu1 131.62(5) . 3_666
O1 Eu1 Eu1 32.74(4) 3_666 3_666
N3 Eu1 Eu1 84.57(4) 3_666 3_666
C13 Eu1 Eu1 58.67(5) 3_666 3_666
Si4 Eu1 Eu1 155.808(12) . 3_666
Si1 Eu1 Eu1 115.498(13) . 3_666
Si2 Eu1 Eu1 102.146(13) . 3_666
Si3 Eu1 Eu1 108.868(12) . 3_666
N1 Si1 C2 112.32(12) . .
N1 Si1 C3 114.35(12) . .
C2 Si1 C3 106.98(14) . .
N1 Si1 C1 110.04(11) . .
C2 Si1 C1 107.43(14) . .
C3 Si1 C1 105.27(14) . .
N1 Si1 Eu1 35.35(6) . .
C2 Si1 Eu1 126.65(10) . .
C3 Si1 Eu1 124.22(10) . .
C1 Si1 Eu1 74.72(8) . .
N1 Si2 C5 114.23(12) . .
N1 Si2 C6 108.04(11) . .
C5 Si2 C6 106.55(14) . .
N1 Si2 C4 113.49(12) . .
C5 Si2 C4 106.81(14) . .
C6 Si2 C4 107.32(14) . .
N1 Si2 Eu1 34.64(6) . .
C5 Si2 Eu1 133.72(10) . .
C6 Si2 Eu1 74.44(9) . .
C4 Si2 Eu1 117.13(10) . .
N2 Si3 C8 109.19(11) . .
N2 Si3 C7 114.17(12) . .
C8 Si3 C7 106.38(13) . .
N2 Si3 C9 114.58(12) . .
C8 Si3 C9 105.78(13) . .
C7 Si3 C9 106.13(16) . .
N2 Si3 Eu1 33.02(6) . .
C8 Si3 Eu1 76.56(8) . .
C7 Si3 Eu1 130.59(11) . .
C9 Si3 Eu1 120.74(11) . .
N2 Si4 C10 114.18(12) . .
N2 Si4 C11 109.71(11) . .
C10 Si4 C11 106.47(14) . .
N2 Si4 C12 113.55(12) . .
C10 Si4 C12 106.32(15) . .
C11 Si4 C12 106.07(14) . .
N2 Si4 Eu1 36.98(6) . .
C10 Si4 Eu1 131.80(11) . .
C11 Si4 Eu1 73.13(9) . .
C12 Si4 Eu1 120.33(10) . .
C13 O1 Eu1 141.34(15) . .
C13 O1 Eu1 104.33(14) . 3_666
Eu1 O1 Eu1 112.61(6) . 3_666
Si1 N1 Si2 121.17(11) . .
Si1 N1 Eu1 118.81(10) . .
Si2 N1 Eu1 119.99(10) . .
Si3 N2 Si4 120.47(11) . .
Si3 N2 Eu1 123.08(10) . .
Si4 N2 Eu1 116.41(9) . .
C15 N3 C13 111.2(2) . .
C15 N3 C14 108.9(2) . .
C13 N3 C14 109.1(2) . .
C15 N3 Eu1 134.14(17) . 3_666
C13 N3 Eu1 90.19(13) . 3_666
C14 N3 Eu1 100.72(15) . 3_666
Si1 C1 H1A 109.5 . .
Si1 C1 H1B 109.5 . .
H1A C1 H1B 109.5 . .
Si1 C1 H1C 109.5 . .
H1A C1 H1C 109.5 . .
H1B C1 H1C 109.5 . .
Si1 C2 H2A 109.5 . .
Si1 C2 H2B 109.5 . .
H2A C2 H2B 109.5 . .
Si1 C2 H2C 109.5 . .
H2A C2 H2C 109.5 . .
H2B C2 H2C 109.5 . .
Si1 C3 H3A 109.5 . .
Si1 C3 H3B 109.5 . .
H3A C3 H3B 109.5 . .
Si1 C3 H3C 109.5 . .
H3A C3 H3C 109.5 . .
H3B C3 H3C 109.5 . .
Si2 C4 H4A 109.5 . .
Si2 C4 H4B 109.5 . .
H4A C4 H4B 109.5 . .
Si2 C4 H4C 109.5 . .
H4A C4 H4C 109.5 . .
H4B C4 H4C 109.5 . .
Si2 C5 H5A 109.5 . .
Si2 C5 H5B 109.5 . .
H5A C5 H5B 109.5 . .
Si2 C5 H5C 109.5 . .
H5A C5 H5C 109.5 . .
H5B C5 H5C 109.5 . .
Si2 C6 H6A 109.5 . .
Si2 C6 H6B 109.5 . .
H6A C6 H6B 109.5 . .
Si2 C6 H6C 109.5 . .
H6A C6 H6C 109.5 . .
H6B C6 H6C 109.5 . .
Si3 C7 H7A 109.5 . .
Si3 C7 H7B 109.5 . .
H7A C7 H7B 109.5 . .
Si3 C7 H7C 109.5 . .
H7A C7 H7C 109.5 . .
H7B C7 H7C 109.5 . .
Si3 C8 H8A 109.5 . .
Si3 C8 H8B 109.5 . .
H8A C8 H8B 109.5 . .
Si3 C8 H8C 109.5 . .
H8A C8 H8C 109.5 . .
H8B C8 H8C 109.5 . .
Si3 C9 H9A 109.5 . .
Si3 C9 H9B 109.5 . .
H9A C9 H9B 109.5 . .
Si3 C9 H9C 109.5 . .
H9A C9 H9C 109.5 . .
H9B C9 H9C 109.5 . .
Si4 C10 H10A 109.5 . .
Si4 C10 H10B 109.5 . .
H10A C10 H10B 109.5 . .
Si4 C10 H10C 109.5 . .
H10A C10 H10C 109.5 . .
H10B C10 H10C 109.5 . .
Si4 C11 H11A 109.5 . .
Si4 C11 H11B 109.5 . .
H11A C11 H11B 109.5 . .
Si4 C11 H11C 109.5 . .
H11A C11 H11C 109.5 . .
H11B C11 H11C 109.5 . .
Si4 C12 H12A 109.5 . .
Si4 C12 H12B 109.5 . .
H12A C12 H12B 109.5 . .
Si4 C12 H12C 109.5 . .
H12A C12 H12C 109.5 . .
H12B C12 H12C 109.5 . .
O1 C13 N3 107.52(19) . .
O1 C13 Eu1 49.42(10) . 3_666
N3 C13 Eu1 60.94(12) . 3_666
O1 C13 H13A 114.2(13) . .
N3 C13 H13A 105.7(13) . .
Eu1 C13 H13A 110.7(14) 3_666 .
O1 C13 H13B 113.7(16) . .
N3 C13 H13B 111.3(16) . .
Eu1 C13 H13B 145.1(16) 3_666 .
H13A C13 H13B 104(2) . .
N3 C14 H14A 109.5 . .
N3 C14 H14B 109.5 . .
H14A C14 H14B 109.5 . .
N3 C14 H14C 109.5 . .
H14A C14 H14C 109.5 . .
H14B C14 H14C 109.5 . .
N3 C15 H15A 109.5 . .
N3 C15 H15B 109.5 . .
H15A C15 H15B 109.5 . .
N3 C15 H15C 109.5 . .
H15A C15 H15C 109.5 . .
H15B C15 H15C 109.5 . .

loop_
_geom_bond_atom_site_label_1
_geom_bond_atom_site_label_2
_geom_bond_distance
_geom_bond_site_symmetry_2
Eu1 N1 2.2775(19) .
Eu1 O1 2.2804(16) .
Eu1 N2 2.3101(18) .
Eu1 O1 2.3971(16) 3_666
Eu1 N3 2.673(2) 3_666
Eu1 C13 3.058(3) 3_666
Eu1 Si4 3.4397(7) .
Eu1 Si1 3.4492(7) .
Eu1 Si2 3.4698(7) .
Eu1 Si3 3.5523(7) .
Eu1 Eu1 3.8922(3) 3_666
Si1 N1 1.716(2) .
Si1 C2 1.872(3) .
Si1 C3 1.878(3) .
Si1 C1 1.880(3) .
Si2 N1 1.716(2) .
Si2 C5 1.868(3) .
Si2 C6 1.874(3) .
Si2 C4 1.877(3) .
Si3 N2 1.7178(19) .
Si3 C8 1.866(3) .
Si3 C7 1.875(3) .
Si3 C9 1.877(3) .
Si4 N2 1.7204(19) .
Si4 C10 1.872(3) .
Si4 C11 1.874(3) .
Si4 C12 1.875(3) .
O1 C13 1.396(3) .
O1 Eu1 2.3972(15) 3_666
N3 C15 1.467(3) .
N3 C13 1.476(3) .
N3 C14 1.478(3) .
N3 Eu1 2.673(2) 3_666
C1 H1A 0.9800 .
C1 H1B 0.9800 .
C1 H1C 0.9800 .
C2 H2A 0.9800 .
C2 H2B 0.9800 .
C2 H2C 0.9800 .
C3 H3A 0.9800 .
C3 H3B 0.9800 .
C3 H3C 0.9800 .
C4 H4A 0.9800 .
C4 H4B 0.9800 .
C4 H4C 0.9800 .
C5 H5A 0.9800 .
C5 H5B 0.9800 .
C5 H5C 0.9800 .
C6 H6A 0.9800 .
C6 H6B 0.9800 .
C6 H6C 0.9800 .
C7 H7A 0.9800 .
C7 H7B 0.9800 .
C7 H7C 0.9800 .
C8 H8A 0.9800 .
C8 H8B 0.9800 .
C8 H8C 0.9800 .
C9 H9A 0.9800 .
C9 H9B 0.9800 .
C9 H9C 0.9800 .
C10 H10A 0.9800 .
C10 H10B 0.9800 .
C10 H10C 0.9800 .
C11 H11A 0.9800 .
C11 H11B 0.9800 .
C11 H11C 0.9800 .
C12 H12A 0.9800 .
C12 H12B 0.9800 .
C12 H12C 0.9800 .
C13 Eu1 3.058(3) 3_666
C13 H13A 1.04(3) .
C13 H13B 0.96(3) .
C14 H14A 0.9800 .
C14 H14B 0.9800 .
C14 H14C 0.9800 .
C15 H15A 0.9800 .
C15 H15B 0.9800 .
C15 H15C 0.9800 .

loop_
_geom_torsion_atom_site_label_1
_geom_torsion_atom_site_label_2
_geom_torsion_atom_site_label_3
_geom_torsion_atom_site_label_4
_geom_torsion
_geom_torsion_site_symmetry_1
_geom_torsion_site_symmetry_4
C2 Si1 N1 Si2 55.62(18) . .
C3 Si1 N1 Si2 -66.54(18) . .
C1 Si1 N1 Si2 175.25(13) . .
Eu1 Si1 N1 Si2 178.1(2) . .
C2 Si1 N1 Eu1 -122.44(14) . .
C3 Si1 N1 Eu1 115.40(14) . .
C1 Si1 N1 Eu1 -2.81(15) . .
C5 Si2 N1 Si1 48.97(18) . .
C6 Si2 N1 Si1 167.32(13) . .
C4 Si2 N1 Si1 -73.80(17) . .
Eu1 Si2 N1 Si1 -178.0(2) . .
C5 Si2 N1 Eu1 -133.00(13) . .
C6 Si2 N1 Eu1 -14.64(15) . .
C4 Si2 N1 Eu1 104.23(15) . .
C8 Si3 N2 Si4 168.22(13) . .
C7 Si3 N2 Si4 49.31(17) . .
C9 Si3 N2 Si4 -73.38(18) . .
Eu1 Si3 N2 Si4 177.5(2) . .
C8 Si3 N2 Eu1 -9.27(15) . .
C7 Si3 N2 Eu1 -128.18(14) . .
C9 Si3 N2 Eu1 109.14(15) . .
C10 Si4 N2 Si3 54.16(18) . .
C11 Si4 N2 Si3 173.56(13) . .
C12 Si4 N2 Si3 -67.95(17) . .
Eu1 Si4 N2 Si3 -177.65(19) . .
C10 Si4 N2 Eu1 -128.19(14) . .
C11 Si4 N2 Eu1 -8.79(15) . .
C12 Si4 N2 Eu1 109.69(14) . .
Eu1 O1 C13 N3 142.85(18) . .
Eu1 O1 C13 N3 -19.8(2) 3_666 .
Eu1 O1 C13 Eu1 162.6(3) . 3_666
C15 N3 C13 O1 155.5(2) . .
C14 N3 C13 O1 -84.3(2) . .
Eu1 N3 C13 O1 17.08(19) 3_666 .
C15 N3 C13 Eu1 138.5(2) . 3_666
C14 N3 C13 Eu1 -101.43(18) . 3_666
